data_2241088
loop_
_publ_author_name
'Shephard, Logan E.'
'Kingsley, Nicholas B.'

_publ_section_title
;
 Synthesis, characterization and crystal structure of a
 2-(diethylaminomethyl)indole ligated dimethylaluminium complex
;
_journal_coeditor_code ZL2630
_journal_issue 10
_journal_name_full 'Acta Crystallographica Section E'
_journal_page_first 1222
_journal_page_last 1225
_journal_paper_doi 10.1107/S2056989015017053
_journal_volume 71
_journal_year 2015
_chemical_formula_iupac '[Al (C H3)2 (C13 H17 N2)]'
_chemical_formula_moiety 'C15 H23 Al N2'
_chemical_formula_sum 'C15 H23 Al N2'
_chemical_formula_weight 258.33
_chemical_name_systematic
;
{2-[(Diethylamino)methyl]indol-1-yl-\k^2^<i>N</i>,<i>N</i>'}dimethylaluminium
;
_space_group_crystal_system monoclinic
_space_group_IT_number 4
_space_group_name_Hall 'P 2yb'
_space_group_name_H-M_alt 'P 1 21 1'
_symmetry_space_group_name_Hall 'P 2yb'
_symmetry_space_group_name_H-M 'P 1 21 1'
_atom_sites_solution_hydrogens geom
_audit_creation_method SHELXL-2014/7
_cell_angle_alpha 90
_cell_angle_beta 94.2060(10)
_cell_angle_gamma 90
_cell_formula_units_Z 4
_cell_length_a 9.7467(5)
_cell_length_b 14.1245(7)
_cell_length_c 10.9866(5)
_cell_measurement_reflns_used 5904
_cell_measurement_temperature 150(2)
_cell_measurement_theta_max 26.35
_cell_measurement_theta_min 2.35
_cell_volume 1508.42(13)
_computing_cell_refinement
;
SAINT (Bruker, 2003)
;
_computing_data_collection
;
APEX2 (Bruker, 2005)
;
_computing_data_reduction
;
SAINT (Bruker, 2003)
;
_computing_molecular_graphics
;
DIAMOND (Brandenburg, 2010)
;
_computing_publication_material
;
publCIF (Westrip, 2010).
;
_computing_structure_refinement
;
SHELXL2014 (Sheldrick, 2015)
;
_computing_structure_solution
;
SHELXS97 (Sheldrick, 2008)
;
_diffrn_ambient_temperature 150(2)
_diffrn_measured_fraction_theta_full 0.998
_diffrn_measured_fraction_theta_max 0.998
_diffrn_measurement_device_type 'Bruker APEXII CCD'
_diffrn_measurement_method '\f and \w scans'
_diffrn_radiation_source 'sealed tube'
_diffrn_radiation_type MoK\a
_diffrn_radiation_wavelength 0.71073
_diffrn_reflns_av_R_equivalents 0.0247
_diffrn_reflns_limit_h_max 10
_diffrn_reflns_limit_h_min -12
_diffrn_reflns_limit_k_max 17
_diffrn_reflns_limit_k_min -16
_diffrn_reflns_limit_l_max 12
_diffrn_reflns_limit_l_min -13
_diffrn_reflns_number 13157
_diffrn_reflns_theta_full 26.000
_diffrn_reflns_theta_max 26.319
_diffrn_reflns_theta_min 1.859
_exptl_absorpt_coefficient_mu 0.121
_exptl_absorpt_correction_T_max 0.7454
_exptl_absorpt_correction_T_min 0.6972
_exptl_absorpt_correction_type multi-scan
_exptl_absorpt_process_details
;
(SADABS; Bruker, 2003)
;
_exptl_crystal_colour yellow
_exptl_crystal_density_diffrn 1.138
_exptl_crystal_description irregular
_exptl_crystal_F_000 560
_exptl_crystal_size_max 0.20
_exptl_crystal_size_mid 0.20
_exptl_crystal_size_min 0.15
_refine_diff_density_max 0.205
_refine_diff_density_min -0.186
_refine_ls_abs_structure_details
;
Flack <i>x</i> determined using 2203 quotients
[(<i>I</i>^+^)-(<i>I</i>^-^)]/[(<i>I</i>^+^)+(<i>I</i>^-^)]
(Parsons <i>et al.</i>,  2013)
;
_refine_ls_abs_structure_Flack 0.05(3)
_refine_ls_extinction_method none
_refine_ls_goodness_of_fit_ref 1.052
_refine_ls_hydrogen_treatment constr
_refine_ls_matrix_type full
_refine_ls_number_parameters 333
_refine_ls_number_reflns 5440
_refine_ls_number_restraints 1
_refine_ls_restrained_S_all 1.052
_refine_ls_R_factor_all 0.0248
_refine_ls_R_factor_gt 0.0244
_refine_ls_shift/su_max 0.000
_refine_ls_shift/su_mean 0.000
_refine_ls_structure_factor_coef Fsqd
_refine_ls_weighting_details 'w=1/[\s^2^(Fo^2^)+(0.0388P)^2^+0.2513P] where P=(Fo^2^+2Fc^2^)/3'
_refine_ls_weighting_scheme calc
_refine_ls_wR_factor_gt 0.0678
_refine_ls_wR_factor_ref 0.0682
_reflns_number_gt 5366
_reflns_number_total 5440
_reflns_threshold_expression 'I > 2\s(I)'
_cod_data_source_file zl2630sup1.cif
_cod_data_source_block I
_cod_database_code 2241088
_shelx_space_group_comment
;
The symmetry employed for this shelxl refinement is uniquely defined
by the following loop, which should always be used as a source of
symmetry information in preference to the above space-group names.
They are only intended as comments.
;

loop_
_space_group_symop_operation_xyz
'x, y, z'
'-x, y+1/2, -z'

loop_
_atom_site_type_symbol
_atom_site_label
_atom_site_fract_x
_atom_site_fract_y
_atom_site_fract_z
_atom_site_U_iso_or_equiv
_atom_site_adp_type
_atom_site_calc_flag
_atom_site_occupancy
Al Al1 0.49235(5) 0.10530(4) 0.05845(4) 0.01712(12) Uani d 1
Al Al1A 0.00034(5) 0.32156(4) 0.44114(4) 0.01652(12) Uani d 1
N N1 0.29822(14) 0.10862(11) 0.04241(13) 0.0187(3) Uani d 1
N N1A 0.19261(14) 0.30931(11) 0.44801(12) 0.0185(3) Uani d 1
N N2 0.46863(14) 0.02289(10) 0.20745(13) 0.0166(3) Uani d 1
N N2A 0.02362(15) 0.42016(11) 0.30859(12) 0.0185(3) Uani d 1
C C1 0.33910(17) -0.03044(13) 0.16893(16) 0.0194(3) Uani d 1
H H1A 0.3588 -0.0811 0.1105 0.023 Uiso calc 1
H H1B 0.3005 -0.0598 0.2408 0.023 Uiso calc 1
C C2 0.58090(17) -0.04771(13) 0.23735(16) 0.0210(4) Uani d 1
H H2A 0.5922 -0.0876 0.1647 0.025 Uiso calc 1
H H2B 0.5532 -0.0896 0.3035 0.025 Uiso calc 1
C C3 0.7178(2) -0.00237(15) 0.2769(2) 0.0311(4) Uani d 1
H H3A 0.7883 -0.0516 0.2893 0.047 Uiso calc 1
H H3B 0.7099 0.0322 0.3534 0.047 Uiso calc 1
H H3C 0.7439 0.0417 0.2136 0.047 Uiso calc 1
C C4 0.44570(18) 0.08681(13) 0.31419(15) 0.0201(3) Uani d 1
H H4A 0.3664 0.1285 0.2912 0.024 Uiso calc 1
H H4B 0.5276 0.1278 0.3291 0.024 Uiso calc 1
C C5 0.4190(2) 0.03699(15) 0.43275(17) 0.0319(4) Uani d 1
H H5A 0.4053 0.0843 0.4960 0.048 Uiso calc 1
H H5B 0.4981 -0.0030 0.4585 0.048 Uiso calc 1
H H5C 0.3365 -0.0025 0.4202 0.048 Uiso calc 1
C C6 0.57142(19) 0.23092(14) 0.09103(18) 0.0263(4) Uani d 1
H H6A 0.6534 0.2252 0.1478 0.039 Uiso calc 1
H H6B 0.5035 0.2713 0.1272 0.039 Uiso calc 1
H H6C 0.5969 0.2592 0.0144 0.039 Uiso calc 1
C C7 0.58197(19) 0.02303(15) -0.05668(16) 0.0254(4) Uani d 1
H H7A 0.6789 0.0143 -0.0284 0.038 Uiso calc 1
H H7B 0.5760 0.0524 -0.1377 0.038 Uiso calc 1
H H7C 0.5357 -0.0386 -0.0613 0.038 Uiso calc 1
C C10 0.23890(17) 0.03923(13) 0.11001(15) 0.0190(3) Uani d 1
C C11 0.10054(18) 0.05168(13) 0.11525(16) 0.0215(4) Uani d 1
H H11 0.0391 0.0126 0.1559 0.026 Uiso calc 1
C C12 0.06711(17) 0.13596(14) 0.04673(16) 0.0204(4) Uani d 1
C C13 -0.05440(18) 0.18738(15) 0.01868(16) 0.0256(4) Uani d 1
H H13 -0.1397 0.1651 0.0442 0.031 Uiso calc 1
C C14 -0.0484(2) 0.27035(16) -0.04612(17) 0.0283(4) Uani d 1
H H14 -0.1304 0.3053 -0.0655 0.034 Uiso calc 1
C C15 0.0767(2) 0.30439(15) -0.08420(16) 0.0281(4) Uani d 1
H H15 0.0783 0.3624 -0.1277 0.034 Uiso calc 1
C C16 0.19806(19) 0.25458(14) -0.05925(16) 0.0238(4) Uani d 1
H H16 0.2827 0.2777 -0.0852 0.029 Uiso calc 1
C C17 0.19268(17) 0.16992(13) 0.00483(15) 0.0188(3) Uani d 1
C C1A 0.14884(18) 0.38445(14) 0.24981(15) 0.0219(4) Uani d 1
H H1D 0.1228 0.3324 0.1924 0.026 Uiso calc 1
H H1E 0.1900 0.4361 0.2037 0.026 Uiso calc 1
C C2A 0.05447(18) 0.51442(13) 0.36912(15) 0.0216(4) Uani d 1
H H2D 0.1376 0.5072 0.4258 0.026 Uiso calc 1
H H2E -0.0229 0.5309 0.4187 0.026 Uiso calc 1
C C3A 0.0777(2) 0.59665(15) 0.28370(18) 0.0299(4) Uani d 1
H H3D 0.0966 0.6543 0.3317 0.045 Uiso calc 1
H H3E -0.0047 0.6061 0.2284 0.045 Uiso calc 1
H H3F 0.1563 0.5826 0.2359 0.045 Uiso calc 1
C C4A -0.09529(19) 0.42606(15) 0.21401(16) 0.0252(4) Uani d 1
H H4D -0.1106 0.3629 0.1764 0.030 Uiso calc 1
H H4E -0.0714 0.4704 0.1490 0.030 Uiso calc 1
C C5A -0.2272(2) 0.45879(17) 0.26472(19) 0.0327(5) Uani d 1
H H5D -0.3030 0.4539 0.2013 0.049 Uiso calc 1
H H5E -0.2173 0.5248 0.2914 0.049 Uiso calc 1
H H5F -0.2470 0.4190 0.3343 0.049 Uiso calc 1
C C6A -0.0962(2) 0.21207(14) 0.36621(17) 0.0259(4) Uani d 1
H H6D -0.1936 0.2277 0.3485 0.039 Uiso calc 1
H H6E -0.0880 0.1582 0.4225 0.039 Uiso calc 1
H H6F -0.0553 0.1955 0.2902 0.039 Uiso calc 1
C C7A -0.06954(18) 0.37556(15) 0.58896(16) 0.0234(4) Uani d 1
H H7D -0.1698 0.3820 0.5775 0.035 Uiso calc 1
H H7E -0.0281 0.4380 0.6048 0.035 Uiso calc 1
H H7F -0.0456 0.3337 0.6585 0.035 Uiso calc 1
C C10A 0.25049(18) 0.34955(13) 0.34895(15) 0.0198(3) Uani d 1
C C11A 0.39089(18) 0.34640(14) 0.36008(16) 0.0223(4) Uani d 1
H H11A 0.4520 0.3707 0.3042 0.027 Uiso calc 1
C C12A 0.42739(18) 0.29896(12) 0.47316(16) 0.0202(4) Uani d 1
C C13A 0.55142(18) 0.27146(14) 0.53626(18) 0.0261(4) Uani d 1
H H13A 0.6369 0.2843 0.5032 0.031 Uiso calc 1
C C14A 0.54780(19) 0.22547(15) 0.64699(18) 0.0284(4) Uani d 1
H H14A 0.6316 0.2067 0.6899 0.034 Uiso calc 1
C C15A 0.4220(2) 0.20598(14) 0.69735(17) 0.0256(4) Uani d 1
H H15A 0.4225 0.1744 0.7737 0.031 Uiso calc 1
C C16A 0.29816(18) 0.23198(13) 0.63774(16) 0.0205(3) Uani d 1
H H16A 0.2135 0.2192 0.6723 0.025 Uiso calc 1
C C17A 0.30091(17) 0.27766(13) 0.52507(15) 0.0179(3) Uani d 1

loop_
_atom_site_aniso_label
_atom_site_aniso_U_11
_atom_site_aniso_U_22
_atom_site_aniso_U_33
_atom_site_aniso_U_12
_atom_site_aniso_U_13
_atom_site_aniso_U_23
Al1 0.0165(2) 0.0158(3) 0.0194(2) 0.00128(19) 0.00356(18) 0.00057(19)
Al1A 0.0162(2) 0.0184(3) 0.0150(2) -0.00063(19) 0.00145(18) -0.00094(19)
N1 0.0183(6) 0.0191(8) 0.0189(7) 0.0012(6) 0.0020(5) 0.0021(6)
N1A 0.0193(7) 0.0195(8) 0.0168(6) 0.0008(6) 0.0031(5) 0.0009(6)
N2 0.0177(6) 0.0129(7) 0.0192(6) 0.0013(6) 0.0003(5) -0.0014(6)
N2A 0.0219(7) 0.0181(7) 0.0152(6) 0.0007(6) 0.0000(5) -0.0016(5)
C1 0.0208(8) 0.0148(8) 0.0225(8) -0.0028(7) 0.0007(6) 0.0005(6)
C2 0.0212(8) 0.0159(9) 0.0258(8) 0.0046(7) -0.0001(7) 0.0011(7)
C3 0.0231(9) 0.0283(11) 0.0409(11) 0.0037(8) -0.0039(8) 0.0035(9)
C4 0.0265(8) 0.0148(9) 0.0191(8) 0.0010(7) 0.0022(6) -0.0021(6)
C5 0.0516(12) 0.0236(10) 0.0216(9) -0.0026(9) 0.0099(8) -0.0019(8)
C6 0.0255(9) 0.0194(10) 0.0348(10) -0.0016(7) 0.0083(8) 0.0002(8)
C7 0.0277(9) 0.0250(10) 0.0241(9) 0.0055(8) 0.0061(7) 0.0005(7)
C10 0.0209(8) 0.0165(8) 0.0194(7) -0.0024(7) 0.0012(6) -0.0009(6)
C11 0.0194(8) 0.0227(10) 0.0225(8) -0.0037(7) 0.0024(6) -0.0004(7)
C12 0.0194(8) 0.0235(9) 0.0182(8) 0.0007(7) 0.0011(6) -0.0046(7)
C13 0.0211(8) 0.0341(11) 0.0216(8) 0.0050(8) 0.0013(7) -0.0061(7)
C14 0.0283(9) 0.0345(11) 0.0216(8) 0.0148(8) -0.0018(7) -0.0042(8)
C15 0.0390(10) 0.0253(10) 0.0201(8) 0.0117(8) 0.0026(7) 0.0031(7)
C16 0.0275(9) 0.0256(10) 0.0189(8) 0.0042(7) 0.0048(7) 0.0027(7)
C17 0.0206(8) 0.0206(9) 0.0152(7) 0.0024(7) 0.0011(6) -0.0019(6)
C1A 0.0253(8) 0.0244(9) 0.0166(8) 0.0014(7) 0.0053(6) 0.0000(7)
C2A 0.0268(8) 0.0181(9) 0.0197(8) -0.0009(7) 0.0006(7) -0.0026(7)
C3A 0.0372(10) 0.0223(10) 0.0301(9) -0.0035(8) 0.0034(8) 0.0017(8)
C4A 0.0296(9) 0.0271(10) 0.0177(8) -0.0012(8) -0.0064(7) 0.0010(7)
C5A 0.0275(9) 0.0354(12) 0.0338(10) 0.0040(8) -0.0064(8) 0.0004(9)
C6A 0.0291(9) 0.0246(10) 0.0237(9) -0.0051(8) -0.0004(7) -0.0022(8)
C7A 0.0211(8) 0.0295(10) 0.0198(8) -0.0006(7) 0.0034(6) -0.0037(7)
C10A 0.0239(8) 0.0183(8) 0.0177(8) -0.0005(7) 0.0063(6) -0.0015(6)
C11A 0.0225(8) 0.0211(9) 0.0244(8) -0.0027(7) 0.0097(7) -0.0041(7)
C12A 0.0209(8) 0.0158(9) 0.0242(8) -0.0003(6) 0.0050(7) -0.0067(6)
C13A 0.0182(8) 0.0244(10) 0.0358(10) 0.0015(7) 0.0040(7) -0.0085(8)
C14A 0.0227(9) 0.0277(10) 0.0335(10) 0.0079(7) -0.0063(7) -0.0081(8)
C15A 0.0307(9) 0.0213(10) 0.0239(8) 0.0056(8) -0.0031(7) -0.0024(7)
C16A 0.0226(8) 0.0172(9) 0.0218(8) 0.0021(7) 0.0028(6) -0.0024(6)
C17A 0.0188(8) 0.0148(8) 0.0203(8) 0.0008(6) 0.0021(6) -0.0047(7)

loop_
_atom_type_symbol
_atom_type_description
_atom_type_scat_dispersion_real
_atom_type_scat_dispersion_imag
_atom_type_scat_source
C C 0.0033 0.0016 'International Tables Vol C Tables 4.2.6.8 and 6.1.1.4'
H H 0.0000 0.0000 'International Tables Vol C Tables 4.2.6.8 and 6.1.1.4'
N N 0.0061 0.0033 'International Tables Vol C Tables 4.2.6.8 and 6.1.1.4'
Al Al 0.0645 0.0514 'International Tables Vol C Tables 4.2.6.8 and 6.1.1.4'

loop_
_geom_angle_atom_site_label_1
_geom_angle_atom_site_label_2
_geom_angle_atom_site_label_3
_geom_angle
N1 Al1 C6 111.91(8)
N1 Al1 C7 116.33(8)
C6 Al1 C7 117.73(8)
N1 Al1 N2 85.25(6)
C6 Al1 N2 115.96(7)
C7 Al1 N2 105.14(7)
N1A Al1A C6A 113.03(8)
N1A Al1A C7A 114.12(7)
C6A Al1A C7A 118.00(8)
N1A Al1A N2A 85.91(6)
C6A Al1A N2A 108.30(7)
C7A Al1A N2A 112.91(8)
C10 N1 C17 105.83(13)
C10 N1 Al1 112.84(11)
C17 N1 Al1 139.57(13)
C17A N1A C10A 106.15(14)
C17A N1A Al1A 140.50(12)
C10A N1A Al1A 113.18(11)
C2 N2 C1 108.22(13)
C2 N2 C4 112.02(12)
C1 N2 C4 110.43(13)
C2 N2 Al1 115.63(10)
C1 N2 Al1 101.69(10)
C4 N2 Al1 108.35(10)
C4A N2A C2A 112.02(14)
C4A N2A C1A 109.27(13)
C2A N2A C1A 110.02(13)
C4A N2A Al1A 114.30(11)
C2A N2A Al1A 108.47(10)
C1A N2A Al1A 102.31(11)
C10 C1 N2 107.43(14)
C10 C1 H1A 110.2
N2 C1 H1A 110.2
C10 C1 H1B 110.2
N2 C1 H1B 110.2
H1A C1 H1B 108.5
N2 C2 C3 113.28(15)
N2 C2 H2A 108.9
C3 C2 H2A 108.9
N2 C2 H2B 108.9
C3 C2 H2B 108.9
H2A C2 H2B 107.7
C2 C3 H3A 109.5
C2 C3 H3B 109.5
H3A C3 H3B 109.5
C2 C3 H3C 109.5
H3A C3 H3C 109.5
H3B C3 H3C 109.5
N2 C4 C5 115.68(15)
N2 C4 H4A 108.4
C5 C4 H4A 108.4
N2 C4 H4B 108.4
C5 C4 H4B 108.4
H4A C4 H4B 107.4
C4 C5 H5A 109.5
C4 C5 H5B 109.5
H5A C5 H5B 109.5
C4 C5 H5C 109.5
H5A C5 H5C 109.5
H5B C5 H5C 109.5
Al1 C6 H6A 109.5
Al1 C6 H6B 109.5
H6A C6 H6B 109.5
Al1 C6 H6C 109.5
H6A C6 H6C 109.5
H6B C6 H6C 109.5
Al1 C7 H7A 109.5
Al1 C7 H7B 109.5
H7A C7 H7B 109.5
Al1 C7 H7C 109.5
H7A C7 H7C 109.5
H7B C7 H7C 109.5
C11 C10 N1 112.64(15)
C11 C10 C1 132.87(16)
N1 C10 C1 114.36(14)
C10 C11 C12 105.78(15)
C10 C11 H11 127.1
C12 C11 H11 127.1
C13 C12 C17 119.11(18)
C13 C12 C11 134.47(17)
C17 C12 C11 106.40(15)
C14 C13 C12 119.17(18)
C14 C13 H13 120.4
C12 C13 H13 120.4
C13 C14 C15 121.16(17)
C13 C14 H14 119.4
C15 C14 H14 119.4
C16 C15 C14 120.99(19)
C16 C15 H15 119.5
C14 C15 H15 119.5
C15 C16 C17 118.25(17)
C15 C16 H16 120.9
C17 C16 H16 120.9
N1 C17 C16 129.35(16)
N1 C17 C12 109.32(16)
C16 C17 C12 121.28(16)
C10A C1A N2A 108.11(13)
C10A C1A H1D 110.1
N2A C1A H1D 110.1
C10A C1A H1E 110.1
N2A C1A H1E 110.1
H1D C1A H1E 108.4
N2A C2A C3A 115.85(14)
N2A C2A H2D 108.3
C3A C2A H2D 108.3
N2A C2A H2E 108.3
C3A C2A H2E 108.3
H2D C2A H2E 107.4
C2A C3A H3D 109.5
C2A C3A H3E 109.5
H3D C3A H3E 109.5
C2A C3A H3F 109.5
H3D C3A H3F 109.5
H3E C3A H3F 109.5
N2A C4A C5A 113.37(15)
N2A C4A H4D 108.9
C5A C4A H4D 108.9
N2A C4A H4E 108.9
C5A C4A H4E 108.9
H4D C4A H4E 107.7
C4A C5A H5D 109.5
C4A C5A H5E 109.5
H5D C5A H5E 109.5
C4A C5A H5F 109.5
H5D C5A H5F 109.5
H5E C5A H5F 109.5
Al1A C6A H6D 109.5
Al1A C6A H6E 109.5
H6D C6A H6E 109.5
Al1A C6A H6F 109.5
H6D C6A H6F 109.5
H6E C6A H6F 109.5
Al1A C7A H7D 109.5
Al1A C7A H7E 109.5
H7D C7A H7E 109.5
Al1A C7A H7F 109.5
H7D C7A H7F 109.5
H7E C7A H7F 109.5
C11A C10A N1A 112.32(15)
C11A C10A C1A 132.80(16)
N1A C10A C1A 114.84(14)
C10A C11A C12A 106.03(15)
C10A C11A H11A 127.0
C12A C11A H11A 127.0
C13A C12A C17A 118.82(17)
C13A C12A C11A 135.04(17)
C17A C12A C11A 106.14(15)
C14A C13A C12A 119.22(17)
C14A C13A H13A 120.4
C12A C13A H13A 120.4
C13A C14A C15A 121.12(17)
C13A C14A H14A 119.4
C15A C14A H14A 119.4
C16A C15A C14A 121.18(18)
C16A C15A H15A 119.4
C14A C15A H15A 119.4
C15A C16A C17A 118.04(17)
C15A C16A H16A 121.0
C17A C16A H16A 121.0
N1A C17A C16A 129.05(16)
N1A C17A C12A 109.34(15)
C16A C17A C12A 121.61(16)

loop_
_geom_bond_atom_site_label_1
_geom_bond_atom_site_label_2
_geom_bond_distance
Al1 N1 1.8879(14)
Al1 C6 1.957(2)
Al1 C7 1.9686(19)
Al1 N2 2.0355(15)
Al1A N1A 1.8779(15)
Al1A C6A 1.960(2)
Al1A C7A 1.9610(18)
Al1A N2A 2.0397(16)
N1 C10 1.382(2)
N1 C17 1.384(2)
N1A C17A 1.378(2)
N1A C10A 1.384(2)
N2 C2 1.499(2)
N2 C1 1.504(2)
N2 C4 1.510(2)
N2A C4A 1.501(2)
N2A C2A 1.509(2)
N2A C1A 1.509(2)
C1 C10 1.500(2)
C1 H1A 0.9900
C1 H1B 0.9900
C2 C3 1.515(3)
C2 H2A 0.9900
C2 H2B 0.9900
C3 H3A 0.9800
C3 H3B 0.9800
C3 H3C 0.9800
C4 C5 1.520(2)
C4 H4A 0.9900
C4 H4B 0.9900
C5 H5A 0.9800
C5 H5B 0.9800
C5 H5C 0.9800
C6 H6A 0.9800
C6 H6B 0.9800
C6 H6C 0.9800
C7 H7A 0.9800
C7 H7B 0.9800
C7 H7C 0.9800
C10 C11 1.365(2)
C11 C12 1.433(3)
C11 H11 0.9500
C12 C13 1.404(2)
C12 C17 1.422(2)
C13 C14 1.375(3)
C13 H13 0.9500
C14 C15 1.403(3)
C14 H14 0.9500
C15 C16 1.386(3)
C15 H15 0.9500
C16 C17 1.391(3)
C16 H16 0.9500
C1A C10A 1.501(2)
C1A H1D 0.9900
C1A H1E 0.9900
C2A C3A 1.521(3)
C2A H2D 0.9900
C2A H2E 0.9900
C3A H3D 0.9800
C3A H3E 0.9800
C3A H3F 0.9800
C4A C5A 1.511(3)
C4A H4D 0.9900
C4A H4E 0.9900
C5A H5D 0.9800
C5A H5E 0.9800
C5A H5F 0.9800
C6A H6D 0.9800
C6A H6E 0.9800
C6A H6F 0.9800
C7A H7D 0.9800
C7A H7E 0.9800
C7A H7F 0.9800
C10A C11A 1.366(2)
C11A C12A 1.433(3)
C11A H11A 0.9500
C12A C13A 1.404(2)
C12A C17A 1.428(2)
C13A C14A 1.382(3)
C13A H13A 0.9500
C14A C15A 1.409(3)
C14A H14A 0.9500
C15A C16A 1.380(2)
C15A H15A 0.9500
C16A C17A 1.398(2)
C16A H16A 0.9500

loop_
_geom_hbond_atom_site_label_D
_geom_hbond_atom_site_label_H
_geom_hbond_atom_site_label_A
_geom_hbond_site_symmetry_A
_geom_hbond_distance_DH
_geom_hbond_distance_HA
_geom_hbond_distance_DA
_geom_hbond_angle_DHA
C5 H5A Cg1 . 0.98 2.57 3.470(2) 153
C2 H2B Cg1 2_646 0.99 2.55 3.434(2) 149

_cod_database_fobs_code 2241088
